data_4519391
loop_
_publ_author_name
'Navarro, Miquel'
'Alf\'erez, Macarena G.'
'de Sousa, Morgane'
'Miranda-Pizarro, Juan'
'Campos, Jes\'us'

_publ_section_title
;
 Dicoordinate Au(I)--Ethylene Complexes as Hydroamination Catalysts
;
_journal_issue 7
_journal_name_full 'ACS Catalysis'
_journal_page_first 4227
_journal_page_last 4241
_journal_paper_doi 10.1021/acscatal.1c05823
_journal_volume 12
_journal_year 2022
_chemical_formula_moiety 'C66 H90 Au N P, F6 Sb'
_chemical_formula_sum 'C66 H90 Au F6 N P Sb'
_chemical_formula_weight 1361.07
_space_group_crystal_system triclinic
_space_group_IT_number 2
_space_group_name_Hall '-P 1'
_space_group_name_H-M_alt 'P -1'
_atom_sites_solution_hydrogens geom
_atom_sites_solution_primary iterative
_audit_creation_date 2021-11-30
_audit_creation_method
;
Olex2 1.3
(compiled 2020.11.12 svn.r5f609507 for OlexSys, GUI svn.r6408)
;
_cell_angle_alpha 95.2651(17)
_cell_angle_beta 103.1408(17)
_cell_angle_gamma 117.9130(18)
_cell_formula_units_Z 2
_cell_length_a 15.3509(9)
_cell_length_b 15.4730(9)
_cell_length_c 19.0096(10)
_cell_measurement_reflns_used 9988
_cell_measurement_temperature 193.0
_cell_measurement_theta_max 26.75
_cell_measurement_theta_min 2.33
_cell_volume 3781.0(4)
_computing_cell_refinement 'SAINT V8.38A (Bruker, 2018)'
_computing_data_collection 'Bruker APEX2'
_computing_data_reduction 'SAINT V8.38A (Bruker, 2018)'
_computing_structure_refinement 'SHELXL 2018/3 (Sheldrick, 2015)'
_computing_structure_solution 'olex2.solve 1.3 (Bourhis et al., 2015)'
_diffrn_ambient_temperature 193.0
_diffrn_measured_fraction_theta_full 0.999
_diffrn_measured_fraction_theta_max 0.998
_diffrn_measurement_device_type 'Bruker APEX-II CCD'
_diffrn_measurement_method '\f and \w scans'
_diffrn_radiation_type MoK\a
_diffrn_radiation_wavelength 0.71073
_diffrn_reflns_av_R_equivalents 0.0946
_diffrn_reflns_av_unetI/netI 0.0474
_diffrn_reflns_Laue_measured_fraction_full 0.999
_diffrn_reflns_Laue_measured_fraction_max 0.998
_diffrn_reflns_limit_h_max 19
_diffrn_reflns_limit_h_min -19
_diffrn_reflns_limit_k_max 19
_diffrn_reflns_limit_k_min -19
_diffrn_reflns_limit_l_max 24
_diffrn_reflns_limit_l_min -24
_diffrn_reflns_number 124627
_diffrn_reflns_point_group_measured_fraction_full 0.999
_diffrn_reflns_point_group_measured_fraction_max 0.998
_diffrn_reflns_theta_full 25.242
_diffrn_reflns_theta_max 26.745
_diffrn_reflns_theta_min 1.993
_diffrn_source_current 1.4
_diffrn_source_power 0.07
_diffrn_source_voltage 50.0
_diffrn_standards_number 0
_exptl_absorpt_coefficient_mu 2.363
_exptl_absorpt_correction_T_max 0.7454
_exptl_absorpt_correction_T_min 0.5879
_exptl_absorpt_correction_type multi-scan
_exptl_absorpt_process_details
;
SADABS-2016/2 (Bruker,2016/2) was used for absorption correction.
wR2(int) was 0.1308 before and 0.0755 after correction.
The Ratio of minimum to maximum transmission is 0.7887.
The \l/2 correction factor is Not present.
;
_exptl_crystal_colour colorless
_exptl_crystal_density_diffrn 1.196
_exptl_crystal_description prysm
_exptl_crystal_F_000 1384
_exptl_crystal_size_max 0.20
_exptl_crystal_size_mid 0.16
_exptl_crystal_size_min 0.13
_refine_diff_density_max 1.471
_refine_diff_density_min -2.140
_refine_diff_density_rms 0.093
_refine_ls_extinction_method none
_refine_ls_goodness_of_fit_ref 1.040
_refine_ls_hydrogen_treatment constr
_refine_ls_matrix_type full
_refine_ls_number_parameters 739
_refine_ls_number_reflns 16058
_refine_ls_number_restraints 0
_refine_ls_restrained_S_all 1.040
_refine_ls_R_factor_all 0.0574
_refine_ls_R_factor_gt 0.0366
_refine_ls_shift/su_max 0.001
_refine_ls_shift/su_mean 0.000
_refine_ls_structure_factor_coef Fsqd
_refine_ls_weighting_details 'w=1/[\s^2^(Fo^2^)+(0.0350P)^2^+5.4926P] where P=(Fo^2^+2Fc^2^)/3'
_refine_ls_weighting_scheme calc
_refine_ls_wR_factor_gt 0.0815
_refine_ls_wR_factor_ref 0.0922
_reflns_Friedel_coverage 0.000
_reflns_number_gt 12771
_reflns_number_total 16058
_reflns_threshold_expression 'I > 2\s(I)'
_cod_data_source_file cs1c05823_si_010.cif
_cod_data_source_block jcm03621_sq
_cod_database_code 4519391
_shelx_shelxl_version_number 2018/3
_shelx_space_group_comment
;
The symmetry employed for this shelxl refinement is uniquely defined
by the following loop, which should always be used as a source of
symmetry information in preference to the above space-group names.
They are only intended as comments.
;
_olex2_refinement_description
;
1. Fixed Uiso
 At 1.2 times of:
  All C(H) groups, All N(H) groups
 At 1.5 times of:
  All C(H,H,H) groups
2. Others
 Sof(C35B)=Sof(H35D)=Sof(H35E)=Sof(H35F)=Sof(C34B)=Sof(H34D)=Sof(H34E)=
 Sof(H34F)=Sof(C36B)=Sof(H36D)=Sof(H36E)=Sof(H36F)=1-FVAR(1)
 Sof(C36A)=Sof(H36A)=Sof(H36B)=Sof(H36C)=Sof(C34A)=Sof(H34A)=Sof(H34B)=
 Sof(H34C)=Sof(C35A)=Sof(H35A)=Sof(H35B)=Sof(H35C)=FVAR(1)
 Sof(C15B)=Sof(H15D)=Sof(H15E)=Sof(H15F)=Sof(C16B)=Sof(H16D)=Sof(H16E)=
 Sof(H16F)=Sof(C14B)=Sof(H14D)=Sof(H14E)=Sof(H14F)=1-FVAR(2)
 Sof(C16A)=Sof(H16A)=Sof(H16B)=Sof(H16C)=Sof(C14A)=Sof(H14A)=Sof(H14B)=
 Sof(H14C)=Sof(C15A)=Sof(H15A)=Sof(H15B)=Sof(H15C)=FVAR(2)
3.a Ternary CH refined with riding coordinates:
 N1(H1), C64(H64), C61(H61)
3.b Aromatic/amide H refined with riding coordinates:
 C2(H2), C31(H31), C22(H22), C32(H32), C42(H42), C8(H8), C4(H4), C12(H12),
 C11(H11), C49(H49), C9(H9), C52(H52), C48(H48), C51(H51), C5(H5), C45(H45),
 C44(H44), C28(H28), C24(H24), C25(H25), C29(H29)
3.c Idealised Me refined as rotating group:
 C20(H20A,H20B,H20C), C18(H18A,H18B,H18C), C60(H60A,H60B,H60C), C39(H39A,H39B,
 H39C), C40(H40A,H40B,H40C), C19(H19A,H19B,H19C), C65(H65A,H65B,H65C), C62(H62A,
 H62B,H62C), C66(H66A,H66B,H66C), C38(H38A,H38B,H38C), C63(H63A,H63B,H63C),
 C59(H59A,H59B,H59C), C58(H58A,H58B,H58C), C56(H56A,H56B,H56C), C54(H54A,H54B,
 H54C), C55(H55A,H55B,H55C), C36A(H36A,H36B,H36C), C34A(H34A,H34B,H34C),
 C35A(H35A,H35B,H35C), C35B(H35D,H35E,H35F), C34B(H34D,H34E,H34F), C36B(H36D,
 H36E,H36F), C16A(H16A,H16B,H16C), C14A(H14A,H14B,H14C), C15A(H15A,H15B,H15C),
 C15B(H15D,H15E,H15F), C16B(H16D,H16E,H16F), C14B(H14D,H14E,H14F)
;
_olex2_submission_special_instructions 'No special instructions were received'

loop_
_space_group_symop_operation_xyz
'x, y, z'
'-x, -y, -z'

loop_
_atom_site_label
_atom_site_type_symbol
_atom_site_fract_x
_atom_site_fract_y
_atom_site_fract_z
_atom_site_U_iso_or_equiv
_atom_site_adp_type
_atom_site_occupancy
_atom_site_site_symmetry_order
_atom_site_calc_flag
_atom_site_refinement_flags_posn
_atom_site_refinement_flags_adp
_atom_site_refinement_flags_occupancy
_atom_site_disorder_assembly
_atom_site_disorder_group
Au1 Au 0.66293(2) 0.28688(2) 0.32932(2) 0.03102(5) Uani 1 1 d . . . . .
Sb1 Sb 0.53528(3) 0.24434(3) 0.68009(2) 0.04909(9) Uani 1 1 d . . . . .
P1 P 0.71763(8) 0.31783(7) 0.23028(5) 0.02376(19) Uani 1 1 d . . . . .
C2 C 0.8979(3) 0.4545(3) 0.2047(2) 0.0300(8) Uani 1 1 d . . . . .
H2 H 0.850590 0.452341 0.161600 0.036 Uiso 1 1 calc R U . . .
C3 C 1.0023(3) 0.5186(3) 0.2178(2) 0.0356(9) Uani 1 1 d . . . . .
C31 C 0.8072(3) 0.5978(3) 0.4008(2) 0.0314(9) Uani 1 1 d . . . . .
H31 H 0.868629 0.612094 0.437462 0.038 Uiso 1 1 calc R U . . .
C30 C 0.7458(3) 0.6332(3) 0.4192(2) 0.0321(9) Uani 1 1 d . . . . .
C22 C 0.6481(3) 0.3488(3) 0.0940(2) 0.0297(8) Uani 1 1 d . . . . .
H22 H 0.652723 0.291533 0.077756 0.036 Uiso 1 1 calc R U . . .
C10 C 0.8585(3) 0.2188(3) 0.4806(2) 0.0332(9) Uani 1 1 d . . . . .
C32 C 0.7818(3) 0.5422(3) 0.3305(2) 0.0302(8) Uani 1 1 d . . . . .
H32 H 0.826452 0.519742 0.319905 0.036 Uiso 1 1 calc R U . . .
C1 C 0.8583(3) 0.3923(3) 0.2520(2) 0.0259(8) Uani 1 1 d . . . . .
C50 C 0.3032(3) 0.0661(3) 0.2032(2) 0.0364(9) Uani 1 1 d . . . . .
C41 C 0.6787(3) 0.1995(3) 0.1684(2) 0.0281(8) Uani 1 1 d . . . . .
C42 C 0.7546(3) 0.1960(3) 0.1407(2) 0.0342(9) Uani 1 1 d . . . . .
H42 H 0.821637 0.254213 0.155406 0.041 Uiso 1 1 calc R U . . .
C21 C 0.6732(3) 0.3845(3) 0.1704(2) 0.0264(8) Uani 1 1 d . . . . .
C23 C 0.6171(3) 0.3926(3) 0.0409(2) 0.0375(10) Uani 1 1 d . . . . .
C47 C 0.4878(3) 0.1033(3) 0.1697(2) 0.0328(9) Uani 1 1 d . . . . .
C8 C 0.9122(4) 0.3759(3) 0.4410(2) 0.0385(10) Uani 1 1 d . . . . .
H8 H 0.936802 0.445998 0.452934 0.046 Uiso 1 1 calc R U . . .
C17 C 0.8448(4) 0.1631(3) 0.5440(2) 0.0397(10) Uani 1 1 d . . . . .
C4 C 1.0694(3) 0.5196(4) 0.2809(3) 0.0432(11) Uani 1 1 d . . . . .
H4 H 1.141916 0.563168 0.292061 0.052 Uiso 1 1 calc R U . . .
C46 C 0.5787(3) 0.1138(3) 0.1466(2) 0.0336(9) Uani 1 1 d . . . . .
C27 C 0.6930(3) 0.5188(3) 0.2754(2) 0.0320(9) Uani 1 1 d . . . . .
C6 C 0.9271(3) 0.3927(3) 0.3147(2) 0.0285(8) Uani 1 1 d . . . . .
C12 C 0.8564(4) 0.2268(3) 0.3536(2) 0.0375(10) Uani 1 1 d . . . . .
H12 H 0.841799 0.192425 0.304595 0.045 Uiso 1 1 calc R U . . .
C57 C 0.2038(4) 0.0472(4) 0.2206(3) 0.0466(11) Uani 1 1 d . . . . .
C11 C 0.8381(4) 0.1728(3) 0.4081(2) 0.0405(10) Uani 1 1 d . . . . .
H11 H 0.810933 0.102328 0.395434 0.049 Uiso 1 1 calc R U . . .
C49 C 0.3359(4) -0.0044(3) 0.2042(3) 0.0440(11) Uani 1 1 d . . . . .
H49 H 0.295167 -0.066431 0.215878 0.053 Uiso 1 1 calc R U . . .
C26 C 0.6670(3) 0.4688(3) 0.1964(2) 0.0309(9) Uani 1 1 d . . . . .
C9 C 0.8941(4) 0.3222(3) 0.4949(2) 0.0390(10) Uani 1 1 d . . . . .
H9 H 0.906203 0.356160 0.543412 0.047 Uiso 1 1 calc R U . . .
C43 C 0.7371(4) 0.1124(4) 0.0930(2) 0.0431(11) Uani 1 1 d . . . . .
C52 C 0.4546(3) 0.1731(3) 0.1683(2) 0.0374(10) Uani 1 1 d . . . . .
H52 H 0.494241 0.234732 0.155686 0.045 Uiso 1 1 calc R U . . .
C7 C 0.8950(3) 0.3289(3) 0.3686(2) 0.0307(8) Uani 1 1 d . . . . .
C48 C 0.4254(4) 0.0135(3) 0.1886(3) 0.0417(10) Uani 1 1 d . . . . .
H48 H 0.445481 -0.035993 0.190599 0.050 Uiso 1 1 calc R U . . .
C51 C 0.3650(3) 0.1547(3) 0.1851(3) 0.0401(10) Uani 1 1 d . . . . .
H51 H 0.345370 0.204515 0.184045 0.048 Uiso 1 1 calc R U . . .
C5 C 1.0320(3) 0.4581(3) 0.3277(2) 0.0415(10) Uani 1 1 d . . . . .
H5 H 1.080000 0.460607 0.370568 0.050 Uiso 1 1 calc R U . . .
C45 C 0.5625(4) 0.0306(4) 0.0986(3) 0.0487(12) Uani 1 1 d . . . . .
H45 H 0.495968 -0.028242 0.083335 0.058 Uiso 1 1 calc R U . . .
C44 C 0.6385(4) 0.0298(4) 0.0720(3) 0.0538(13) Uani 1 1 d . . . . .
H44 H 0.622742 -0.028800 0.038643 0.065 Uiso 1 1 calc R U . . .
C28 C 0.6297(4) 0.5528(4) 0.2940(2) 0.0457(12) Uani 1 1 d . . . . .
H28 H 0.567278 0.537078 0.257761 0.055 Uiso 1 1 calc R U . . .
C24 C 0.6101(4) 0.4750(4) 0.0665(2) 0.0519(13) Uani 1 1 d . . . . .
H24 H 0.588162 0.506874 0.031949 0.062 Uiso 1 1 calc R U . . .
C20 C 0.7678(4) 0.1736(4) 0.5777(3) 0.0495(12) Uani 1 1 d . . . . .
H20A H 0.792321 0.245033 0.595581 0.074 Uiso 1 1 calc R U . . .
H20B H 0.761748 0.140479 0.619341 0.074 Uiso 1 1 calc R U . . .
H20C H 0.699858 0.142150 0.539911 0.074 Uiso 1 1 calc R U . . .
C25 C 0.6344(4) 0.5118(4) 0.1418(2) 0.0499(13) Uani 1 1 d . . . . .
H25 H 0.628818 0.568732 0.157190 0.060 Uiso 1 1 calc R U . . .
C18 C 0.9502(4) 0.2113(5) 0.6055(3) 0.0638(16) Uani 1 1 d . . . . .
H18A H 1.001948 0.209282 0.584349 0.096 Uiso 1 1 calc R U . . .
H18B H 0.943024 0.173943 0.644771 0.096 Uiso 1 1 calc R U . . .
H18C H 0.972454 0.281320 0.626437 0.096 Uiso 1 1 calc R U . . .
C60 C 0.2315(6) 0.1188(8) 0.2921(4) 0.126(4) Uani 1 1 d . . . . .
H60A H 0.282688 0.186868 0.291427 0.189 Uiso 1 1 calc R U . . .
H60B H 0.260647 0.097852 0.334047 0.189 Uiso 1 1 calc R U . . .
H60C H 0.169134 0.118031 0.297453 0.189 Uiso 1 1 calc R U . . .
N1 N 0.6058(3) 0.2407(3) 0.41946(19) 0.0361(8) Uani 1 1 d . . . . .
H1 H 0.660754 0.234840 0.454972 0.043 Uiso 1 1 calc R U . . .
F4 F 0.4720(4) 0.2917(4) 0.73239(19) 0.1006(15) Uani 1 1 d . . . . .
C37 C 0.7756(4) 0.7020(3) 0.4952(2) 0.0403(10) Uani 1 1 d . . . . .
F2 F 0.5613(4) 0.1819(3) 0.7528(2) 0.1102(16) Uani 1 1 d . . . . .
C64 C 0.5913(4) 0.3167(4) 0.4616(3) 0.0496(13) Uani 1 1 d . . . . .
H64 H 0.551471 0.284809 0.495903 0.060 Uiso 1 1 calc R U . . .
C29 C 0.6557(4) 0.6087(4) 0.3637(3) 0.0462(11) Uani 1 1 d . . . . .
H29 H 0.611166 0.631161 0.374357 0.055 Uiso 1 1 calc R U . . .
F1 F 0.5128(4) 0.3124(4) 0.6086(2) 0.1180(18) Uani 1 1 d . . . . .
F6 F 0.6005(4) 0.2020(5) 0.6283(2) 0.130(2) Uani 1 1 d . . . . .
C39 C 0.6833(4) 0.6633(5) 0.5251(3) 0.0578(14) Uani 1 1 d . . . . .
H39A H 0.663437 0.595236 0.531981 0.087 Uiso 1 1 calc R U . . .
H39B H 0.624967 0.661848 0.489773 0.087 Uiso 1 1 calc R U . . .
H39C H 0.702318 0.707798 0.572865 0.087 Uiso 1 1 calc R U . . .
C61 C 0.5138(4) 0.1363(4) 0.3909(3) 0.0509(12) Uani 1 1 d . . . . .
H61 H 0.465302 0.135549 0.345374 0.061 Uiso 1 1 calc R U . . .
C40 C 0.8663(4) 0.7066(4) 0.5518(3) 0.0544(13) Uani 1 1 d . . . . .
H40A H 0.880474 0.747729 0.599820 0.082 Uiso 1 1 calc R U . . .
H40B H 0.927754 0.736532 0.534985 0.082 Uiso 1 1 calc R U . . .
H40C H 0.849211 0.638504 0.556932 0.082 Uiso 1 1 calc R U . . .
C19 C 0.8065(5) 0.0522(4) 0.5173(3) 0.0594(14) Uani 1 1 d . . . . .
H19A H 0.739163 0.020690 0.478807 0.089 Uiso 1 1 calc R U . . .
H19B H 0.799373 0.019513 0.559046 0.089 Uiso 1 1 calc R U . . .
H19C H 0.856376 0.044892 0.496676 0.089 Uiso 1 1 calc R U . . .
C65 C 0.6967(5) 0.4013(4) 0.5075(3) 0.0601(14) Uani 1 1 d . . . . .
H65A H 0.732324 0.374830 0.540536 0.090 Uiso 1 1 calc R U . . .
H65B H 0.689510 0.451346 0.537178 0.090 Uiso 1 1 calc R U . . .
H65C H 0.737184 0.432704 0.474666 0.090 Uiso 1 1 calc R U . . .
F5 F 0.4111(4) 0.1337(4) 0.6297(3) 0.145(2) Uani 1 1 d . . . . .
C62 C 0.5513(5) 0.0661(4) 0.3691(3) 0.0585(14) Uani 1 1 d . . . . .
H62A H 0.590445 0.090996 0.334187 0.088 Uiso 1 1 calc R U . . .
H62B H 0.491664 -0.001307 0.345448 0.088 Uiso 1 1 calc R U . . .
H62C H 0.596115 0.063086 0.413479 0.088 Uiso 1 1 calc R U . . .
C66 C 0.5311(5) 0.3516(5) 0.4102(3) 0.0654(16) Uani 1 1 d . . . . .
H66A H 0.572532 0.389670 0.379883 0.098 Uiso 1 1 calc R U . . .
H66B H 0.515041 0.394663 0.439289 0.098 Uiso 1 1 calc R U . . .
H66C H 0.466568 0.293195 0.377731 0.098 Uiso 1 1 calc R U . . .
C38 C 0.8057(6) 0.8076(4) 0.4836(3) 0.0703(18) Uani 1 1 d . . . . .
H38A H 0.746491 0.805656 0.448885 0.105 Uiso 1 1 calc R U . . .
H38B H 0.863957 0.831938 0.463192 0.105 Uiso 1 1 calc R U . . .
H38C H 0.826025 0.852992 0.531237 0.105 Uiso 1 1 calc R U . . .
F3 F 0.6602(4) 0.3599(3) 0.7314(4) 0.149(2) Uani 1 1 d . . . . .
C63 C 0.4547(5) 0.1001(5) 0.4469(3) 0.0731(18) Uani 1 1 d . . . . .
H63A H 0.501697 0.102538 0.492598 0.110 Uiso 1 1 calc R U . . .
H63B H 0.397416 0.030820 0.425776 0.110 Uiso 1 1 calc R U . . .
H63C H 0.427084 0.143579 0.458101 0.110 Uiso 1 1 calc R U . . .
C53 C 0.8243(5) 0.1168(4) 0.0639(3) 0.0596(15) Uani 1 1 d . . . . .
C59 C 0.1372(5) 0.0659(7) 0.1595(5) 0.106(3) Uani 1 1 d . . . . .
H59A H 0.077698 0.060943 0.173603 0.160 Uiso 1 1 calc R U . . .
H59B H 0.112482 0.015603 0.113558 0.160 Uiso 1 1 calc R U . . .
H59C H 0.177985 0.133220 0.151639 0.160 Uiso 1 1 calc R U . . .
C58 C 0.1416(6) -0.0578(6) 0.2297(6) 0.118(3) Uani 1 1 d . . . . .
H58A H 0.184937 -0.071207 0.268400 0.177 Uiso 1 1 calc R U . . .
H58B H 0.117809 -0.105851 0.182728 0.177 Uiso 1 1 calc R U . . .
H58C H 0.081637 -0.064775 0.244075 0.177 Uiso 1 1 calc R U . . .
C56 C 0.7944(7) 0.0127(6) 0.0236(5) 0.116(3) Uani 1 1 d . . . . .
H56A H 0.852709 0.016046 0.008564 0.174 Uiso 1 1 calc R U . . .
H56B H 0.734335 -0.011701 -0.020484 0.174 Uiso 1 1 calc R U . . .
H56C H 0.776950 -0.033462 0.056827 0.174 Uiso 1 1 calc R U . . .
C54 C 0.9210(6) 0.1531(8) 0.1294(4) 0.124(4) Uani 1 1 d . . . . .
H54A H 0.905220 0.107544 0.163165 0.187 Uiso 1 1 calc R U . . .
H54B H 0.943720 0.221016 0.155905 0.187 Uiso 1 1 calc R U . . .
H54C H 0.976255 0.153941 0.111325 0.187 Uiso 1 1 calc R U . . .
C55 C 0.8449(7) 0.1866(7) 0.0123(5) 0.117(3) Uani 1 1 d . . . . .
H55A H 0.900259 0.189489 -0.006632 0.176 Uiso 1 1 calc R U . . .
H55B H 0.866114 0.253902 0.039098 0.176 Uiso 1 1 calc R U . . .
H55C H 0.781748 0.161956 -0.029282 0.176 Uiso 1 1 calc R U . . .
C33 C 0.5927(4) 0.3513(4) -0.0420(2) 0.0455(12) Uani 1 1 d . . . . .
C36A C 0.5264(13) 0.2391(8) -0.0605(5) 0.116(7) Uani 0.613(10) 1 d . . P A 1
H36A H 0.492188 0.214672 -0.114203 0.174 Uiso 0.613(10) 1 calc R U P A 1
H36B H 0.473836 0.219620 -0.034713 0.174 Uiso 0.613(10) 1 calc R U P A 1
H36C H 0.569649 0.209487 -0.044685 0.174 Uiso 0.613(10) 1 calc R U P A 1
C34A C 0.6919(10) 0.3775(15) -0.0568(5) 0.130(8) Uani 0.613(10) 1 d . . P A 1
H34A H 0.721666 0.340416 -0.031894 0.195 Uiso 0.613(10) 1 calc R U P A 1
H34B H 0.740289 0.449883 -0.037934 0.195 Uiso 0.613(10) 1 calc R U P A 1
H34C H 0.679216 0.359625 -0.110407 0.195 Uiso 0.613(10) 1 calc R U P A 1
C35A C 0.5363(14) 0.3924(11) -0.0902(5) 0.120(7) Uani 0.613(10) 1 d . . P A 1
H35A H 0.510587 0.355003 -0.141877 0.180 Uiso 0.613(10) 1 calc R U P A 1
H35B H 0.583697 0.463582 -0.086585 0.180 Uiso 0.613(10) 1 calc R U P A 1
H35C H 0.477806 0.385374 -0.073678 0.180 Uiso 0.613(10) 1 calc R U P A 1
C35B C 0.4760(12) 0.2954(12) -0.0788(8) 0.061(4) Uiso 0.387(10) 1 d . . P A 2
H35D H 0.460595 0.276188 -0.132686 0.091 Uiso 0.387(10) 1 calc R U P A 2
H35E H 0.448567 0.339159 -0.067694 0.091 Uiso 0.387(10) 1 calc R U P A 2
H35F H 0.443559 0.234946 -0.059888 0.091 Uiso 0.387(10) 1 calc R U P A 2
C34B C 0.6472(12) 0.4384(10) -0.0786(8) 0.050(4) Uiso 0.387(10) 1 d . . P A 2
H34D H 0.722135 0.473973 -0.053782 0.075 Uiso 0.387(10) 1 calc R U P A 2
H34E H 0.621380 0.485114 -0.073946 0.075 Uiso 0.387(10) 1 calc R U P A 2
H34F H 0.632809 0.411441 -0.131197 0.075 Uiso 0.387(10) 1 calc R U P A 2
C36B C 0.6312(12) 0.2764(11) -0.0569(8) 0.051(4) Uiso 0.387(10) 1 d . . P A 2
H36D H 0.596278 0.218022 -0.036444 0.076 Uiso 0.387(10) 1 calc R U P A 2
H36E H 0.706187 0.309787 -0.033249 0.076 Uiso 0.387(10) 1 calc R U P A 2
H36F H 0.615191 0.254157 -0.110569 0.076 Uiso 0.387(10) 1 calc R U P A 2
C13 C 1.0426(4) 0.5850(4) 0.1640(3) 0.0549(14) Uani 1 1 d . . . . .
C16A C 1.1266(11) 0.6888(8) 0.2046(6) 0.071(3) Uani 0.681(12) 1 d . . P B 1
H16A H 1.099676 0.720129 0.233957 0.106 Uiso 0.681(12) 1 calc R U P B 1
H16B H 1.151437 0.728572 0.168828 0.106 Uiso 0.681(12) 1 calc R U P B 1
H16C H 1.183932 0.686024 0.237617 0.106 Uiso 0.681(12) 1 calc R U P B 1
C14A C 0.9599(7) 0.5765(10) 0.1018(6) 0.099(6) Uani 0.681(12) 1 d . . P B 1
H14A H 0.912617 0.505642 0.076467 0.148 Uiso 0.681(12) 1 calc R U P B 1
H14B H 0.990389 0.614267 0.066831 0.148 Uiso 0.681(12) 1 calc R U P B 1
H14C H 0.921463 0.603957 0.120759 0.148 Uiso 0.681(12) 1 calc R U P B 1
C15A C 1.0999(10) 0.5352(9) 0.1247(6) 0.089(4) Uani 0.681(12) 1 d . . P B 1
H15A H 1.154178 0.534654 0.163195 0.133 Uiso 0.681(12) 1 calc R U P B 1
H15B H 1.130800 0.575232 0.090817 0.133 Uiso 0.681(12) 1 calc R U P B 1
H15C H 1.048536 0.466154 0.096792 0.133 Uiso 0.681(12) 1 calc R U P B 1
C15B C 1.149(2) 0.671(2) 0.1944(15) 0.058(7) Uiso 0.319(12) 1 d . . P B 2
H15D H 1.157532 0.707280 0.242772 0.087 Uiso 0.319(12) 1 calc R U P B 2
H15E H 1.162061 0.716228 0.160319 0.087 Uiso 0.319(12) 1 calc R U P B 2
H15F H 1.198200 0.646653 0.200269 0.087 Uiso 0.319(12) 1 calc R U P B 2
C16B C 0.9741(15) 0.6490(15) 0.1545(12) 0.062(5) Uiso 0.319(12) 1 d . . P B 2
H16D H 0.899644 0.600494 0.139000 0.094 Uiso 0.319(12) 1 calc R U P B 2
H16E H 0.990422 0.688469 0.117066 0.094 Uiso 0.319(12) 1 calc R U P B 2
H16F H 0.993856 0.694035 0.202207 0.094 Uiso 0.319(12) 1 calc R U P B 2
C14B C 1.0176(17) 0.5293(14) 0.0927(10) 0.063(6) Uiso 0.319(12) 1 d . . P B 2
H14D H 1.044028 0.482590 0.096143 0.094 Uiso 0.319(12) 1 calc R U P B 2
H14E H 1.049230 0.575016 0.061959 0.094 Uiso 0.319(12) 1 calc R U P B 2
H14F H 0.942231 0.491235 0.070095 0.094 Uiso 0.319(12) 1 calc R U P B 2

loop_
_atom_site_aniso_label
_atom_site_aniso_U_11
_atom_site_aniso_U_22
_atom_site_aniso_U_33
_atom_site_aniso_U_23
_atom_site_aniso_U_13
_atom_site_aniso_U_12
Au1 0.03592(9) 0.03076(8) 0.02683(8) 0.00754(6) 0.01405(6) 0.01507(7)
Sb1 0.0578(2) 0.0644(2) 0.03363(16) 0.00802(15) 0.00925(15) 0.04012(19)
P1 0.0261(5) 0.0261(5) 0.0199(4) 0.0053(4) 0.0079(4) 0.0134(4)
C2 0.030(2) 0.037(2) 0.0244(18) 0.0075(16) 0.0096(16) 0.0174(18)
C3 0.033(2) 0.041(2) 0.034(2) 0.0120(18) 0.0140(18) 0.0164(19)
C31 0.033(2) 0.032(2) 0.029(2) 0.0029(16) 0.0059(17) 0.0182(18)
C30 0.036(2) 0.035(2) 0.030(2) 0.0058(17) 0.0112(17) 0.0214(19)
C22 0.031(2) 0.033(2) 0.0235(18) 0.0038(16) 0.0075(16) 0.0151(18)
C10 0.030(2) 0.037(2) 0.031(2) 0.0122(17) 0.0078(17) 0.0159(18)
C32 0.031(2) 0.035(2) 0.031(2) 0.0085(17) 0.0111(17) 0.0213(18)
C1 0.029(2) 0.0247(18) 0.0259(18) 0.0047(15) 0.0098(16) 0.0142(16)
C50 0.031(2) 0.039(2) 0.035(2) 0.0081(18) 0.0092(18) 0.0141(19)
C41 0.033(2) 0.031(2) 0.0208(17) 0.0048(15) 0.0058(16) 0.0181(18)
C42 0.037(2) 0.039(2) 0.0260(19) 0.0035(17) 0.0088(17) 0.0198(19)
C21 0.0246(19) 0.0283(19) 0.0238(18) 0.0048(15) 0.0073(15) 0.0117(16)
C23 0.042(3) 0.040(2) 0.025(2) 0.0042(17) 0.0030(18) 0.021(2)
C47 0.030(2) 0.033(2) 0.031(2) 0.0031(17) 0.0053(17) 0.0148(18)
C8 0.051(3) 0.027(2) 0.031(2) 0.0075(17) 0.0083(19) 0.016(2)
C17 0.040(3) 0.043(3) 0.037(2) 0.0178(19) 0.012(2) 0.021(2)
C4 0.027(2) 0.051(3) 0.044(3) 0.017(2) 0.0093(19) 0.013(2)
C46 0.037(2) 0.033(2) 0.032(2) 0.0039(17) 0.0071(18) 0.0198(19)
C27 0.040(2) 0.035(2) 0.0262(19) 0.0069(16) 0.0093(17) 0.0225(19)
C6 0.030(2) 0.031(2) 0.0261(19) 0.0075(16) 0.0077(16) 0.0172(17)
C12 0.047(3) 0.035(2) 0.030(2) 0.0061(17) 0.0107(19) 0.021(2)
C57 0.035(3) 0.053(3) 0.049(3) 0.014(2) 0.018(2) 0.017(2)
C11 0.055(3) 0.032(2) 0.038(2) 0.0119(18) 0.015(2) 0.024(2)
C49 0.042(3) 0.032(2) 0.052(3) 0.015(2) 0.015(2) 0.012(2)
C26 0.037(2) 0.035(2) 0.0236(19) 0.0060(16) 0.0067(17) 0.0220(19)
C9 0.045(3) 0.039(2) 0.028(2) 0.0056(18) 0.0085(19) 0.020(2)
C43 0.051(3) 0.050(3) 0.037(2) 0.000(2) 0.013(2) 0.034(2)
C52 0.036(2) 0.032(2) 0.044(2) 0.0117(19) 0.0123(19) 0.0165(19)
C7 0.025(2) 0.033(2) 0.031(2) 0.0101(16) 0.0035(16) 0.0137(17)
C48 0.042(3) 0.036(2) 0.049(3) 0.010(2) 0.011(2) 0.022(2)
C51 0.037(2) 0.037(2) 0.052(3) 0.016(2) 0.016(2) 0.021(2)
C5 0.032(2) 0.048(3) 0.038(2) 0.015(2) 0.0045(19) 0.016(2)
C45 0.042(3) 0.038(3) 0.055(3) -0.010(2) 0.008(2) 0.017(2)
C44 0.054(3) 0.044(3) 0.054(3) -0.015(2) 0.011(2) 0.024(3)
C28 0.045(3) 0.065(3) 0.034(2) -0.001(2) 0.001(2) 0.040(3)
C24 0.080(4) 0.055(3) 0.030(2) 0.009(2) 0.003(2) 0.047(3)
C20 0.058(3) 0.051(3) 0.040(3) 0.020(2) 0.023(2) 0.023(3)
C25 0.077(4) 0.054(3) 0.034(2) 0.010(2) 0.009(2) 0.049(3)
C18 0.047(3) 0.083(4) 0.053(3) 0.041(3) 0.012(3) 0.023(3)
C60 0.067(5) 0.193(10) 0.088(5) -0.034(6) 0.031(4) 0.049(6)
N1 0.041(2) 0.0348(19) 0.0315(18) 0.0129(15) 0.0189(16) 0.0140(16)
F4 0.173(4) 0.149(4) 0.051(2) 0.029(2) 0.050(2) 0.128(4)
C37 0.051(3) 0.042(2) 0.032(2) -0.0007(18) 0.014(2) 0.028(2)
F2 0.191(5) 0.109(3) 0.071(2) 0.040(2) 0.030(3) 0.108(4)
C64 0.063(3) 0.046(3) 0.044(3) 0.009(2) 0.039(3) 0.021(3)
C29 0.050(3) 0.061(3) 0.041(2) 0.003(2) 0.012(2) 0.040(3)
F1 0.180(5) 0.228(5) 0.079(3) 0.094(3) 0.083(3) 0.175(5)
F6 0.166(5) 0.235(6) 0.093(3) 0.044(3) 0.060(3) 0.173(5)
C39 0.058(3) 0.083(4) 0.040(3) -0.002(3) 0.019(2) 0.042(3)
C61 0.048(3) 0.049(3) 0.046(3) 0.015(2) 0.020(2) 0.014(2)
C40 0.055(3) 0.070(4) 0.034(2) -0.008(2) 0.004(2) 0.036(3)
C19 0.086(4) 0.051(3) 0.061(3) 0.032(3) 0.036(3) 0.040(3)
C65 0.078(4) 0.046(3) 0.049(3) 0.004(2) 0.021(3) 0.027(3)
F5 0.077(3) 0.112(4) 0.177(5) -0.050(4) -0.015(3) 0.032(3)
C62 0.066(4) 0.043(3) 0.058(3) 0.014(2) 0.010(3) 0.025(3)
C66 0.063(4) 0.077(4) 0.067(4) 0.006(3) 0.030(3) 0.041(3)
C38 0.109(5) 0.043(3) 0.062(4) 0.000(3) 0.023(3) 0.044(3)
F3 0.086(3) 0.077(3) 0.228(6) 0.017(3) -0.016(4) 0.030(3)
C63 0.066(4) 0.062(4) 0.064(4) 0.027(3) 0.031(3) 0.004(3)
C53 0.062(4) 0.071(4) 0.057(3) -0.004(3) 0.024(3) 0.043(3)
C59 0.065(4) 0.184(9) 0.120(6) 0.087(6) 0.049(4) 0.083(6)
C58 0.079(5) 0.095(6) 0.227(11) 0.086(7) 0.099(6) 0.049(5)
C56 0.120(7) 0.095(6) 0.161(8) -0.011(5) 0.083(6) 0.065(5)
C54 0.083(5) 0.209(10) 0.100(6) -0.022(6) 0.016(5) 0.104(7)
C55 0.141(8) 0.155(8) 0.143(8) 0.077(7) 0.111(7) 0.105(7)
C33 0.063(3) 0.051(3) 0.022(2) 0.0047(19) 0.003(2) 0.034(3)
C36A 0.189(17) 0.060(7) 0.034(5) -0.016(5) 0.003(7) 0.031(9)
C34A 0.078(9) 0.27(2) 0.030(5) -0.016(8) 0.013(5) 0.084(12)
C35A 0.23(2) 0.152(14) 0.022(4) 0.004(6) 0.000(7) 0.153(15)
C13 0.044(3) 0.069(3) 0.041(3) 0.026(3) 0.017(2) 0.015(3)
C16A 0.094(9) 0.042(5) 0.064(6) 0.027(5) 0.035(6) 0.018(6)
C14A 0.053(6) 0.148(12) 0.083(8) 0.092(8) 0.023(5) 0.030(6)
C15A 0.111(9) 0.108(9) 0.075(7) 0.036(6) 0.072(7) 0.055(7)

loop_
_atom_type_symbol
_atom_type_description
_atom_type_scat_dispersion_real
_atom_type_scat_dispersion_imag
_atom_type_scat_source
C C 0.0033 0.0016 'International Tables Vol C Tables 4.2.6.8 and 6.1.1.4'
H H 0.0000 0.0000 'International Tables Vol C Tables 4.2.6.8 and 6.1.1.4'
Au Au -2.0133 8.8022 'International Tables Vol C Tables 4.2.6.8 and 6.1.1.4'
F F 0.0171 0.0103 'International Tables Vol C Tables 4.2.6.8 and 6.1.1.4'
N N 0.0061 0.0033 'International Tables Vol C Tables 4.2.6.8 and 6.1.1.4'
P P 0.1023 0.0942 'International Tables Vol C Tables 4.2.6.8 and 6.1.1.4'
Sb Sb -0.5866 1.5461 'International Tables Vol C Tables 4.2.6.8 and 6.1.1.4'

loop_
_geom_angle_atom_site_label_1
_geom_angle_atom_site_label_2
_geom_angle_atom_site_label_3
_geom_angle
_geom_angle_site_symmetry_1
_geom_angle_site_symmetry_3
_geom_angle_publ_flag
N1 Au1 P1 173.77(10) . . ?
F4 Sb1 F1 87.88(16) . . ?
F4 Sb1 F3 87.9(3) . . ?
F2 Sb1 F4 91.50(18) . . ?
F2 Sb1 F1 177.8(2) . . ?
F2 Sb1 F3 88.5(2) . . ?
F6 Sb1 F4 178.1(3) . . ?
F6 Sb1 F2 89.7(2) . . ?
F6 Sb1 F1 90.91(19) . . ?
F6 Sb1 F3 90.6(3) . . ?
F5 Sb1 F4 90.7(2) . . ?
F5 Sb1 F2 92.7(3) . . ?
F5 Sb1 F1 89.4(3) . . ?
F5 Sb1 F6 90.8(3) . . ?
F5 Sb1 F3 178.2(2) . . ?
F3 Sb1 F1 89.4(3) . . ?
C1 P1 Au1 114.28(12) . . ?
C1 P1 C41 105.34(17) . . ?
C1 P1 C21 102.52(17) . . ?
C41 P1 Au1 109.95(13) . . ?
C21 P1 Au1 118.74(12) . . ?
C21 P1 C41 104.78(17) . . ?
C3 C2 H2 118.4 . . ?
C3 C2 C1 123.2(4) . . ?
C1 C2 H2 118.4 . . ?
C2 C3 C4 117.0(4) . . ?
C2 C3 C13 121.4(4) . . ?
C4 C3 C13 121.5(4) . . ?
C30 C31 H31 119.0 . . ?
C30 C31 C32 122.0(4) . . ?
C32 C31 H31 119.0 . . ?
C31 C30 C37 123.4(4) . . ?
C31 C30 C29 116.6(4) . . ?
C29 C30 C37 119.9(4) . . ?
C21 C22 H22 118.3 . . ?
C23 C22 H22 118.3 . . ?
C23 C22 C21 123.4(4) . . ?
C11 C10 C17 123.8(4) . . ?
C11 C10 C9 116.2(4) . . ?
C9 C10 C17 120.0(4) . . ?
C31 C32 H32 119.4 . . ?
C27 C32 C31 121.2(4) . . ?
C27 C32 H32 119.4 . . ?
C2 C1 P1 117.8(3) . . ?
C6 C1 P1 123.0(3) . . ?
C6 C1 C2 119.1(4) . . ?
C49 C50 C57 122.5(4) . . ?
C51 C50 C57 121.0(4) . . ?
C51 C50 C49 116.5(4) . . ?
C42 C41 P1 116.6(3) . . ?
C42 C41 C46 118.8(4) . . ?
C46 C41 P1 124.6(3) . . ?
C41 C42 H42 118.2 . . ?
C43 C42 C41 123.5(4) . . ?
C43 C42 H42 118.2 . . ?
C22 C21 P1 115.7(3) . . ?
C22 C21 C26 119.9(3) . . ?
C26 C21 P1 124.4(3) . . ?
C22 C23 C24 116.7(4) . . ?
C22 C23 C33 121.0(4) . . ?
C24 C23 C33 122.3(4) . . ?
C52 C47 C46 124.8(4) . . ?
C52 C47 C48 116.4(4) . . ?
C48 C47 C46 118.6(4) . . ?
C9 C8 H8 119.5 . . ?
C9 C8 C7 121.0(4) . . ?
C7 C8 H8 119.5 . . ?
C10 C17 C18 109.0(4) . . ?
C20 C17 C10 110.0(4) . . ?
C20 C17 C18 108.1(4) . . ?
C19 C17 C10 111.8(4) . . ?
C19 C17 C20 109.0(4) . . ?
C19 C17 C18 108.8(4) . . ?
C3 C4 H4 119.6 . . ?
C5 C4 C3 120.7(4) . . ?
C5 C4 H4 119.6 . . ?
C41 C46 C47 126.6(4) . . ?
C45 C46 C41 116.8(4) . . ?
C45 C46 C47 116.5(4) . . ?
C32 C27 C26 123.9(4) . . ?
C32 C27 C28 117.1(4) . . ?
C28 C27 C26 118.7(4) . . ?
C1 C6 C7 124.4(4) . . ?
C5 C6 C1 117.3(4) . . ?
C5 C6 C7 118.3(3) . . ?
C11 C12 H12 119.2 . . ?
C7 C12 H12 119.2 . . ?
C7 C12 C11 121.6(4) . . ?
C60 C57 C50 109.4(4) . . ?
C59 C57 C50 110.1(4) . . ?
C59 C57 C60 108.3(6) . . ?
C58 C57 C50 112.5(5) . . ?
C58 C57 C60 107.6(6) . . ?
C58 C57 C59 108.9(6) . . ?
C10 C11 C12 121.9(4) . . ?
C10 C11 H11 119.1 . . ?
C12 C11 H11 119.0 . . ?
C50 C49 H49 119.0 . . ?
C48 C49 C50 121.9(4) . . ?
C48 C49 H49 119.0 . . ?
C21 C26 C27 127.3(3) . . ?
C25 C26 C21 116.1(4) . . ?
C25 C26 C27 116.6(4) . . ?
C10 C9 H9 119.0 . . ?
C8 C9 C10 122.0(4) . . ?
C8 C9 H9 119.0 . . ?
C42 C43 C53 119.7(4) . . ?
C44 C43 C42 116.6(4) . . ?
C44 C43 C53 123.6(4) . . ?
C47 C52 H52 119.3 . . ?
C51 C52 C47 121.5(4) . . ?
C51 C52 H52 119.3 . . ?
C8 C7 C6 118.5(4) . . ?
C12 C7 C8 117.2(4) . . ?
C12 C7 C6 124.1(4) . . ?
C47 C48 H48 119.3 . . ?
C49 C48 C47 121.5(4) . . ?
C49 C48 H48 119.3 . . ?
C50 C51 C52 122.2(4) . . ?
C50 C51 H51 118.9 . . ?
C52 C51 H51 118.9 . . ?
C4 C5 C6 122.7(4) . . ?
C4 C5 H5 118.7 . . ?
C6 C5 H5 118.7 . . ?
C46 C45 H45 118.5 . . ?
C44 C45 C46 123.0(5) . . ?
C44 C45 H45 118.5 . . ?
C43 C44 H44 119.4 . . ?
C45 C44 C43 121.3(4) . . ?
C45 C44 H44 119.4 . . ?
C27 C28 H28 119.3 . . ?
C29 C28 C27 121.3(4) . . ?
C29 C28 H28 119.3 . . ?
C23 C24 H24 119.5 . . ?
C23 C24 C25 121.1(4) . . ?
C25 C24 H24 119.5 . . ?
C17 C20 H20A 109.5 . . ?
C17 C20 H20B 109.5 . . ?
C17 C20 H20C 109.5 . . ?
H20A C20 H20B 109.5 . . ?
H20A C20 H20C 109.5 . . ?
H20B C20 H20C 109.5 . . ?
C26 C25 H25 118.5 . . ?
C24 C25 C26 122.9(4) . . ?
C24 C25 H25 118.5 . . ?
C17 C18 H18A 109.5 . . ?
C17 C18 H18B 109.5 . . ?
C17 C18 H18C 109.5 . . ?
H18A C18 H18B 109.5 . . ?
H18A C18 H18C 109.5 . . ?
H18B C18 H18C 109.5 . . ?
C57 C60 H60A 109.5 . . ?
C57 C60 H60B 109.5 . . ?
C57 C60 H60C 109.5 . . ?
H60A C60 H60B 109.5 . . ?
H60A C60 H60C 109.5 . . ?
H60B C60 H60C 109.5 . . ?
Au1 N1 H1 106.1 . . ?
C64 N1 Au1 113.2(3) . . ?
C64 N1 H1 106.1 . . ?
C64 N1 C61 116.6(4) . . ?
C61 N1 Au1 108.0(3) . . ?
C61 N1 H1 106.1 . . ?
C39 C37 C30 109.8(4) . . ?
C39 C37 C38 109.4(4) . . ?
C40 C37 C30 111.8(4) . . ?
C40 C37 C39 108.7(4) . . ?
C40 C37 C38 109.1(4) . . ?
C38 C37 C30 107.9(4) . . ?
N1 C64 H64 108.5 . . ?
N1 C64 C65 107.6(4) . . ?
N1 C64 C66 111.1(4) . . ?
C65 C64 H64 108.5 . . ?
C66 C64 H64 108.5 . . ?
C66 C64 C65 112.7(5) . . ?
C30 C29 H29 119.1 . . ?
C28 C29 C30 121.7(4) . . ?
C28 C29 H29 119.1 . . ?
C37 C39 H39A 109.5 . . ?
C37 C39 H39B 109.5 . . ?
C37 C39 H39C 109.5 . . ?
H39A C39 H39B 109.5 . . ?
H39A C39 H39C 109.5 . . ?
H39B C39 H39C 109.5 . . ?
N1 C61 H61 108.3 . . ?
N1 C61 C62 108.1(4) . . ?
N1 C61 C63 113.4(4) . . ?
C62 C61 H61 108.3 . . ?
C62 C61 C63 110.3(5) . . ?
C63 C61 H61 108.3 . . ?
C37 C40 H40A 109.5 . . ?
C37 C40 H40B 109.5 . . ?
C37 C40 H40C 109.5 . . ?
H40A C40 H40B 109.5 . . ?
H40A C40 H40C 109.5 . . ?
H40B C40 H40C 109.5 . . ?
C17 C19 H19A 109.5 . . ?
C17 C19 H19B 109.5 . . ?
C17 C19 H19C 109.5 . . ?
H19A C19 H19B 109.5 . . ?
H19A C19 H19C 109.5 . . ?
H19B C19 H19C 109.5 . . ?
C64 C65 H65A 109.5 . . ?
C64 C65 H65B 109.5 . . ?
C64 C65 H65C 109.5 . . ?
H65A C65 H65B 109.5 . . ?
H65A C65 H65C 109.5 . . ?
H65B C65 H65C 109.5 . . ?
C61 C62 H62A 109.5 . . ?
C61 C62 H62B 109.5 . . ?
C61 C62 H62C 109.5 . . ?
H62A C62 H62B 109.5 . . ?
H62A C62 H62C 109.5 . . ?
H62B C62 H62C 109.5 . . ?
C64 C66 H66A 109.5 . . ?
C64 C66 H66B 109.5 . . ?
C64 C66 H66C 109.5 . . ?
H66A C66 H66B 109.5 . . ?
H66A C66 H66C 109.5 . . ?
H66B C66 H66C 109.5 . . ?
C37 C38 H38A 109.5 . . ?
C37 C38 H38B 109.5 . . ?
C37 C38 H38C 109.5 . . ?
H38A C38 H38B 109.5 . . ?
H38A C38 H38C 109.5 . . ?
H38B C38 H38C 109.5 . . ?
C61 C63 H63A 109.5 . . ?
C61 C63 H63B 109.5 . . ?
C61 C63 H63C 109.5 . . ?
H63A C63 H63B 109.5 . . ?
H63A C63 H63C 109.5 . . ?
H63B C63 H63C 109.5 . . ?
C56 C53 C43 110.6(5) . . ?
C56 C53 C54 107.2(6) . . ?
C54 C53 C43 109.1(5) . . ?
C55 C53 C43 109.1(5) . . ?
C55 C53 C56 110.0(6) . . ?
C55 C53 C54 110.9(7) . . ?
C57 C59 H59A 109.5 . . ?
C57 C59 H59B 109.5 . . ?
C57 C59 H59C 109.5 . . ?
H59A C59 H59B 109.5 . . ?
H59A C59 H59C 109.5 . . ?
H59B C59 H59C 109.5 . . ?
C57 C58 H58A 109.5 . . ?
C57 C58 H58B 109.5 . . ?
C57 C58 H58C 109.5 . . ?
H58A C58 H58B 109.5 . . ?
H58A C58 H58C 109.5 . . ?
H58B C58 H58C 109.5 . . ?
C53 C56 H56A 109.5 . . ?
C53 C56 H56B 109.5 . . ?
C53 C56 H56C 109.5 . . ?
H56A C56 H56B 109.5 . . ?
H56A C56 H56C 109.5 . . ?
H56B C56 H56C 109.5 . . ?
C53 C54 H54A 109.5 . . ?
C53 C54 H54B 109.5 . . ?
C53 C54 H54C 109.5 . . ?
H54A C54 H54B 109.5 . . ?
H54A C54 H54C 109.5 . . ?
H54B C54 H54C 109.5 . . ?
C53 C55 H55A 109.5 . . ?
C53 C55 H55B 109.5 . . ?
C53 C55 H55C 109.5 . . ?
H55A C55 H55B 109.5 . . ?
H55A C55 H55C 109.5 . . ?
H55B C55 H55C 109.5 . . ?
C23 C33 C34B 109.8(6) . . ?
C23 C33 C36B 113.3(6) . . ?
C36A C33 C23 109.6(5) . . ?
C36A C33 C35A 108.3(9) . . ?
C34A C33 C23 108.0(5) . . ?
C34A C33 C36A 108.4(10) . . ?
C34A C33 C35A 110.4(10) . . ?
C35A C33 C23 112.1(5) . . ?
C35B C33 C23 109.3(7) . . ?
C35B C33 C34B 110.6(9) . . ?
C35B C33 C36B 107.4(9) . . ?
C34B C33 C36B 106.4(8) . . ?
C33 C36A H36A 109.5 . . ?
C33 C36A H36B 109.5 . . ?
C33 C36A H36C 109.5 . . ?
H36A C36A H36B 109.5 . . ?
H36A C36A H36C 109.5 . . ?
H36B C36A H36C 109.5 . . ?
C33 C34A H34A 109.5 . . ?
C33 C34A H34B 109.5 . . ?
C33 C34A H34C 109.5 . . ?
H34A C34A H34B 109.5 . . ?
H34A C34A H34C 109.5 . . ?
H34B C34A H34C 109.5 . . ?
C33 C35A H35A 109.5 . . ?
C33 C35A H35B 109.5 . . ?
C33 C35A H35C 109.5 . . ?
H35A C35A H35B 109.5 . . ?
H35A C35A H35C 109.5 . . ?
H35B C35A H35C 109.5 . . ?
C33 C35B H35D 109.5 . . ?
C33 C35B H35E 109.5 . . ?
C33 C35B H35F 109.5 . . ?
H35D C35B H35E 109.5 . . ?
H35D C35B H35F 109.5 . . ?
H35E C35B H35F 109.5 . . ?
C33 C34B H34D 109.5 . . ?
C33 C34B H34E 109.5 . . ?
C33 C34B H34F 109.5 . . ?
H34D C34B H34E 109.5 . . ?
H34D C34B H34F 109.5 . . ?
H34E C34B H34F 109.5 . . ?
C33 C36B H36D 109.5 . . ?
C33 C36B H36E 109.5 . . ?
C33 C36B H36F 109.5 . . ?
H36D C36B H36E 109.5 . . ?
H36D C36B H36F 109.5 . . ?
H36E C36B H36F 109.5 . . ?
C3 C13 C15A 104.1(5) . . ?
C3 C13 C16B 104.2(7) . . ?
C16A C13 C3 111.6(5) . . ?
C16A C13 C15A 105.2(8) . . ?
C14A C13 C3 113.6(5) . . ?
C14A C13 C16A 116.4(8) . . ?
C14A C13 C15A 104.5(7) . . ?
C15B C13 C3 115.7(12) . . ?
C15B C13 C16B 99.7(12) . . ?
C14B C13 C3 113.1(9) . . ?
C14B C13 C15B 115.6(13) . . ?
C14B C13 C16B 106.3(11) . . ?
C13 C16A H16A 109.5 . . ?
C13 C16A H16B 109.5 . . ?
C13 C16A H16C 109.5 . . ?
H16A C16A H16B 109.5 . . ?
H16A C16A H16C 109.5 . . ?
H16B C16A H16C 109.5 . . ?
C13 C14A H14A 109.5 . . ?
C13 C14A H14B 109.5 . . ?
C13 C14A H14C 109.5 . . ?
H14A C14A H14B 109.5 . . ?
H14A C14A H14C 109.5 . . ?
H14B C14A H14C 109.5 . . ?
C13 C15A H15A 109.5 . . ?
C13 C15A H15B 109.5 . . ?
C13 C15A H15C 109.5 . . ?
H15A C15A H15B 109.5 . . ?
H15A C15A H15C 109.5 . . ?
H15B C15A H15C 109.5 . . ?
C13 C15B H15D 109.5 . . ?
C13 C15B H15E 109.5 . . ?
C13 C15B H15F 109.5 . . ?
H15D C15B H15E 109.5 . . ?
H15D C15B H15F 109.5 . . ?
H15E C15B H15F 109.5 . . ?
C13 C16B H16D 109.5 . . ?
C13 C16B H16E 109.5 . . ?
C13 C16B H16F 109.5 . . ?
H16D C16B H16E 109.5 . . ?
H16D C16B H16F 109.5 . . ?
H16E C16B H16F 109.5 . . ?
C13 C14B H14D 109.5 . . ?
C13 C14B H14E 109.5 . . ?
C13 C14B H14F 109.5 . . ?
H14D C14B H14E 109.5 . . ?
H14D C14B H14F 109.5 . . ?
H14E C14B H14F 109.5 . . ?

loop_
_geom_bond_atom_site_label_1
_geom_bond_atom_site_label_2
_geom_bond_distance
_geom_bond_site_symmetry_2
_geom_bond_publ_flag
Au1 P1 2.2331(9) . ?
Au1 N1 2.130(3) . ?
Sb1 F4 1.855(3) . ?
Sb1 F2 1.834(3) . ?
Sb1 F1 1.861(4) . ?
Sb1 F6 1.829(4) . ?
Sb1 F5 1.816(4) . ?
Sb1 F3 1.856(5) . ?
P1 C1 1.827(4) . ?
P1 C41 1.831(4) . ?
P1 C21 1.829(4) . ?
C2 H2 0.9500 . ?
C2 C3 1.378(6) . ?
C2 C1 1.401(5) . ?
C3 C4 1.386(6) . ?
C3 C13 1.539(6) . ?
C31 H31 0.9500 . ?
C31 C30 1.381(5) . ?
C31 C32 1.385(5) . ?
C30 C37 1.546(5) . ?
C30 C29 1.393(6) . ?
C22 H22 0.9500 . ?
C22 C21 1.402(5) . ?
C22 C23 1.383(6) . ?
C10 C17 1.541(6) . ?
C10 C11 1.385(6) . ?
C10 C9 1.401(6) . ?
C32 H32 0.9500 . ?
C32 C27 1.380(6) . ?
C1 C6 1.400(5) . ?
C50 C57 1.534(6) . ?
C50 C49 1.398(6) . ?
C50 C51 1.384(6) . ?
C41 C42 1.404(6) . ?
C41 C46 1.412(6) . ?
C42 H42 0.9500 . ?
C42 C43 1.384(6) . ?
C21 C26 1.405(5) . ?
C23 C24 1.384(6) . ?
C23 C33 1.534(6) . ?
C47 C46 1.498(6) . ?
C47 C52 1.394(6) . ?
C47 C48 1.407(6) . ?
C8 H8 0.9500 . ?
C8 C9 1.375(6) . ?
C8 C7 1.401(6) . ?
C17 C20 1.531(7) . ?
C17 C18 1.546(7) . ?
C17 C19 1.520(7) . ?
C4 H4 0.9500 . ?
C4 C5 1.380(6) . ?
C46 C45 1.390(6) . ?
C27 C26 1.497(5) . ?
C27 C28 1.397(6) . ?
C6 C7 1.491(5) . ?
C6 C5 1.388(6) . ?
C12 H12 0.9500 . ?
C12 C11 1.387(6) . ?
C12 C7 1.375(6) . ?
C57 C60 1.509(8) . ?
C57 C59 1.508(8) . ?
C57 C58 1.502(8) . ?
C11 H11 0.9500 . ?
C49 H49 0.9500 . ?
C49 C48 1.378(6) . ?
C26 C25 1.404(6) . ?
C9 H9 0.9500 . ?
C43 C44 1.380(7) . ?
C43 C53 1.538(7) . ?
C52 H52 0.9500 . ?
C52 C51 1.387(6) . ?
C48 H48 0.9500 . ?
C51 H51 0.9500 . ?
C5 H5 0.9500 . ?
C45 H45 0.9500 . ?
C45 C44 1.377(7) . ?
C44 H44 0.9500 . ?
C28 H28 0.9500 . ?
C28 C29 1.373(6) . ?
C24 H24 0.9500 . ?
C24 C25 1.386(6) . ?
C20 H20A 0.9800 . ?
C20 H20B 0.9800 . ?
C20 H20C 0.9800 . ?
C25 H25 0.9500 . ?
C18 H18A 0.9800 . ?
C18 H18B 0.9800 . ?
C18 H18C 0.9800 . ?
C60 H60A 0.9800 . ?
C60 H60B 0.9800 . ?
C60 H60C 0.9800 . ?
N1 H1 1.0000 . ?
N1 C64 1.493(6) . ?
N1 C61 1.501(6) . ?
C37 C39 1.524(7) . ?
C37 C40 1.521(7) . ?
C37 C38 1.530(7) . ?
C64 H64 1.0000 . ?
C64 C65 1.503(7) . ?
C64 C66 1.500(8) . ?
C29 H29 0.9500 . ?
C39 H39A 0.9800 . ?
C39 H39B 0.9800 . ?
C39 H39C 0.9800 . ?
C61 H61 1.0000 . ?
C61 C62 1.516(7) . ?
C61 C63 1.531(7) . ?
C40 H40A 0.9800 . ?
C40 H40B 0.9800 . ?
C40 H40C 0.9800 . ?
C19 H19A 0.9800 . ?
C19 H19B 0.9800 . ?
C19 H19C 0.9800 . ?
C65 H65A 0.9800 . ?
C65 H65B 0.9800 . ?
C65 H65C 0.9800 . ?
C62 H62A 0.9800 . ?
C62 H62B 0.9800 . ?
C62 H62C 0.9800 . ?
C66 H66A 0.9800 . ?
C66 H66B 0.9800 . ?
C66 H66C 0.9800 . ?
C38 H38A 0.9800 . ?
C38 H38B 0.9800 . ?
C38 H38C 0.9800 . ?
C63 H63A 0.9800 . ?
C63 H63B 0.9800 . ?
C63 H63C 0.9800 . ?
C53 C56 1.522(8) . ?
C53 C54 1.524(9) . ?
C53 C55 1.497(9) . ?
C59 H59A 0.9800 . ?
C59 H59B 0.9800 . ?
C59 H59C 0.9800 . ?
C58 H58A 0.9800 . ?
C58 H58B 0.9800 . ?
C58 H58C 0.9800 . ?
C56 H56A 0.9800 . ?
C56 H56B 0.9800 . ?
C56 H56C 0.9800 . ?
C54 H54A 0.9800 . ?
C54 H54B 0.9800 . ?
C54 H54C 0.9800 . ?
C55 H55A 0.9800 . ?
C55 H55B 0.9800 . ?
C55 H55C 0.9800 . ?
C33 C36A 1.499(12) . ?
C33 C34A 1.483(12) . ?
C33 C35A 1.503(11) . ?
C33 C35B 1.523(15) . ?
C33 C34B 1.543(14) . ?
C33 C36B 1.559(14) . ?
C36A H36A 0.9800 . ?
C36A H36B 0.9800 . ?
C36A H36C 0.9800 . ?
C34A H34A 0.9800 . ?
C34A H34B 0.9800 . ?
C34A H34C 0.9800 . ?
C35A H35A 0.9800 . ?
C35A H35B 0.9800 . ?
C35A H35C 0.9800 . ?
C35B H35D 0.9800 . ?
C35B H35E 0.9800 . ?
C35B H35F 0.9800 . ?
C34B H34D 0.9800 . ?
C34B H34E 0.9800 . ?
C34B H34F 0.9800 . ?
C36B H36D 0.9800 . ?
C36B H36E 0.9800 . ?
C36B H36F 0.9800 . ?
C13 C16A 1.490(12) . ?
C13 C14A 1.469(10) . ?
C13 C15A 1.660(11) . ?
C13 C15B 1.47(3) . ?
C13 C16B 1.743(19) . ?
C13 C14B 1.403(18) . ?
C16A H16A 0.9800 . ?
C16A H16B 0.9800 . ?
C16A H16C 0.9800 . ?
C14A H14A 0.9800 . ?
C14A H14B 0.9800 . ?
C14A H14C 0.9800 . ?
C15A H15A 0.9800 . ?
C15A H15B 0.9800 . ?
C15A H15C 0.9800 . ?
C15B H15D 0.9800 . ?
C15B H15E 0.9800 . ?
C15B H15F 0.9800 . ?
C16B H16D 0.9800 . ?
C16B H16E 0.9800 . ?
C16B H16F 0.9800 . ?
C14B H14D 0.9800 . ?
C14B H14E 0.9800 . ?
C14B H14F 0.9800 . ?

loop_
_geom_torsion_atom_site_label_1
_geom_torsion_atom_site_label_2
_geom_torsion_atom_site_label_3
_geom_torsion_atom_site_label_4
_geom_torsion
_geom_torsion_site_symmetry_1
_geom_torsion_site_symmetry_2
_geom_torsion_site_symmetry_3
_geom_torsion_site_symmetry_4
_geom_torsion_publ_flag
Au1 P1 C1 C2 -150.1(3) . . . . ?
Au1 P1 C1 C6 27.4(4) . . . . ?
Au1 P1 C41 C42 -134.3(3) . . . . ?
Au1 P1 C41 C46 46.5(4) . . . . ?
Au1 P1 C21 C22 -139.5(3) . . . . ?
Au1 P1 C21 C26 43.0(4) . . . . ?
Au1 N1 C64 C65 -74.1(4) . . . . ?
Au1 N1 C64 C66 49.7(5) . . . . ?
Au1 N1 C61 C62 66.5(4) . . . . ?
Au1 N1 C61 C63 -170.9(4) . . . . ?
P1 C1 C6 C7 3.7(5) . . . . ?
P1 C1 C6 C5 -175.4(3) . . . . ?
P1 C41 C42 C43 -179.6(3) . . . . ?
P1 C41 C46 C47 -0.3(6) . . . . ?
P1 C41 C46 C45 179.3(3) . . . . ?
P1 C21 C26 C27 -0.9(6) . . . . ?
P1 C21 C26 C25 177.8(4) . . . . ?
C2 C3 C4 C5 0.4(7) . . . . ?
C2 C3 C13 C16A 137.1(8) . . . . ?
C2 C3 C13 C14A 3.1(10) . . . . ?
C2 C3 C13 C15A -109.9(6) . . . . ?
C2 C3 C13 C15B 161.6(11) . . . . ?
C2 C3 C13 C16B 53.2(9) . . . . ?
C2 C3 C13 C14B -61.8(11) . . . . ?
C2 C1 C6 C7 -178.9(4) . . . . ?
C2 C1 C6 C5 2.0(6) . . . . ?
C3 C2 C1 P1 175.9(3) . . . . ?
C3 C2 C1 C6 -1.6(6) . . . . ?
C3 C4 C5 C6 0.1(8) . . . . ?
C31 C30 C37 C39 -133.5(5) . . . . ?
C31 C30 C37 C40 -12.7(6) . . . . ?
C31 C30 C37 C38 107.3(5) . . . . ?
C31 C30 C29 C28 -0.5(7) . . . . ?
C31 C32 C27 C26 173.1(4) . . . . ?
C31 C32 C27 C28 -0.5(6) . . . . ?
C30 C31 C32 C27 -0.5(6) . . . . ?
C22 C21 C26 C27 -178.3(4) . . . . ?
C22 C21 C26 C25 0.4(6) . . . . ?
C22 C23 C24 C25 0.8(8) . . . . ?
C22 C23 C33 C36A 45.7(10) . . . . ?
C22 C23 C33 C34A -72.2(10) . . . . ?
C22 C23 C33 C35A 165.9(9) . . . . ?
C22 C23 C33 C35B 105.9(8) . . . . ?
C22 C23 C33 C34B -132.6(7) . . . . ?
C22 C23 C33 C36B -13.7(9) . . . . ?
C32 C31 C30 C37 -175.3(4) . . . . ?
C32 C31 C30 C29 1.0(6) . . . . ?
C32 C27 C26 C21 46.3(7) . . . . ?
C32 C27 C26 C25 -132.4(5) . . . . ?
C32 C27 C28 C29 1.1(7) . . . . ?
C1 P1 C41 C42 -10.7(3) . . . . ?
C1 P1 C41 C46 170.1(3) . . . . ?
C1 P1 C21 C22 93.4(3) . . . . ?
C1 P1 C21 C26 -84.0(4) . . . . ?
C1 C2 C3 C4 0.4(6) . . . . ?
C1 C2 C3 C13 179.5(4) . . . . ?
C1 C6 C7 C8 -112.9(5) . . . . ?
C1 C6 C7 C12 72.3(6) . . . . ?
C1 C6 C5 C4 -1.3(7) . . . . ?
C50 C49 C48 C47 -1.0(7) . . . . ?
C41 P1 C1 C2 89.1(3) . . . . ?
C41 P1 C1 C6 -93.4(3) . . . . ?
C41 P1 C21 C22 -16.4(3) . . . . ?
C41 P1 C21 C26 166.1(3) . . . . ?
C41 C42 C43 C44 0.8(7) . . . . ?
C41 C42 C43 C53 178.3(4) . . . . ?
C41 C46 C45 C44 -0.4(7) . . . . ?
C42 C41 C46 C47 -179.5(4) . . . . ?
C42 C41 C46 C45 0.1(6) . . . . ?
C42 C43 C44 C45 -1.1(8) . . . . ?
C42 C43 C53 C56 170.3(6) . . . . ?
C42 C43 C53 C54 52.7(7) . . . . ?
C42 C43 C53 C55 -68.5(7) . . . . ?
C21 P1 C1 C2 -20.3(3) . . . . ?
C21 P1 C1 C6 157.2(3) . . . . ?
C21 P1 C41 C42 97.1(3) . . . . ?
C21 P1 C41 C46 -82.2(4) . . . . ?
C21 C22 C23 C24 -0.8(7) . . . . ?
C21 C22 C23 C33 178.8(4) . . . . ?
C21 C26 C25 C24 -0.4(8) . . . . ?
C23 C22 C21 P1 -177.4(3) . . . . ?
C23 C22 C21 C26 0.2(6) . . . . ?
C23 C24 C25 C26 -0.2(9) . . . . ?
C47 C46 C45 C44 179.2(5) . . . . ?
C47 C52 C51 C50 -0.6(7) . . . . ?
C17 C10 C11 C12 -176.8(4) . . . . ?
C17 C10 C9 C8 176.8(4) . . . . ?
C4 C3 C13 C16A -43.8(9) . . . . ?
C4 C3 C13 C14A -177.8(8) . . . . ?
C4 C3 C13 C15A 69.1(7) . . . . ?
C4 C3 C13 C15B -19.4(12) . . . . ?
C4 C3 C13 C16B -127.7(8) . . . . ?
C4 C3 C13 C14B 117.3(11) . . . . ?
C46 C41 C42 C43 -0.3(6) . . . . ?
C46 C47 C52 C51 174.9(4) . . . . ?
C46 C47 C48 C49 -174.5(4) . . . . ?
C46 C45 C44 C43 1.0(9) . . . . ?
C27 C26 C25 C24 178.5(5) . . . . ?
C27 C28 C29 C30 -0.6(8) . . . . ?
C57 C50 C49 C48 -179.9(4) . . . . ?
C57 C50 C51 C52 -179.2(4) . . . . ?
C11 C10 C17 C20 -121.3(5) . . . . ?
C11 C10 C17 C18 120.4(5) . . . . ?
C11 C10 C17 C19 0.0(6) . . . . ?
C11 C10 C9 C8 -2.7(7) . . . . ?
C11 C12 C7 C8 -1.9(7) . . . . ?
C11 C12 C7 C6 172.9(4) . . . . ?
C49 C50 C57 C60 113.1(6) . . . . ?
C49 C50 C57 C59 -128.0(6) . . . . ?
C49 C50 C57 C58 -6.4(7) . . . . ?
C49 C50 C51 C52 0.2(7) . . . . ?
C26 C27 C28 C29 -172.9(5) . . . . ?
C9 C10 C17 C20 59.2(5) . . . . ?
C9 C10 C17 C18 -59.1(6) . . . . ?
C9 C10 C17 C19 -179.5(4) . . . . ?
C9 C10 C11 C12 2.7(7) . . . . ?
C9 C8 C7 C6 -173.2(4) . . . . ?
C9 C8 C7 C12 2.0(7) . . . . ?
C52 C47 C46 C41 47.9(6) . . . . ?
C52 C47 C46 C45 -131.7(5) . . . . ?
C52 C47 C48 C49 0.6(6) . . . . ?
C7 C8 C9 C10 0.4(7) . . . . ?
C7 C6 C5 C4 179.5(4) . . . . ?
C7 C12 C11 C10 -0.5(7) . . . . ?
C48 C47 C46 C41 -137.5(4) . . . . ?
C48 C47 C46 C45 42.9(6) . . . . ?
C48 C47 C52 C51 0.2(6) . . . . ?
C51 C50 C57 C60 -67.5(7) . . . . ?
C51 C50 C57 C59 51.4(7) . . . . ?
C51 C50 C57 C58 173.0(6) . . . . ?
C51 C50 C49 C48 0.6(7) . . . . ?
C5 C6 C7 C8 66.2(5) . . . . ?
C5 C6 C7 C12 -108.6(5) . . . . ?
C44 C43 C53 C56 -12.3(8) . . . . ?
C44 C43 C53 C54 -130.0(7) . . . . ?
C44 C43 C53 C55 108.8(7) . . . . ?
C28 C27 C26 C21 -140.2(5) . . . . ?
C28 C27 C26 C25 41.1(6) . . . . ?
C24 C23 C33 C36A -134.7(9) . . . . ?
C24 C23 C33 C34A 107.4(10) . . . . ?
C24 C23 C33 C35A -14.4(10) . . . . ?
C24 C23 C33 C35B -74.4(9) . . . . ?
C24 C23 C33 C34B 47.1(9) . . . . ?
C24 C23 C33 C36B 165.9(8) . . . . ?
C37 C30 C29 C28 176.0(5) . . . . ?
C64 N1 C61 C62 -164.8(4) . . . . ?
C64 N1 C61 C63 -42.2(6) . . . . ?
C29 C30 C37 C39 50.3(6) . . . . ?
C29 C30 C37 C40 171.1(5) . . . . ?
C29 C30 C37 C38 -68.9(6) . . . . ?
C61 N1 C64 C65 159.7(4) . . . . ?
C61 N1 C64 C66 -76.5(5) . . . . ?
C53 C43 C44 C45 -178.5(5) . . . . ?
C33 C23 C24 C25 -178.8(5) . . . . ?
C13 C3 C4 C5 -178.7(5) . . . . ?
